data_4070619
loop_
_publ_author_name
'Kermagoret, Anthony'
'Braunstein, Pierre'

_publ_section_title
;
 Mono- and Dinuclear Nickel Complexes with Phosphino-, Phosphinito-, and
 Phosphonitopyridine Ligands: Synthesis, Structures, and Catalytic
 Oligomerization of Ethylene
;
_journal_issue 1
_journal_name_full Organometallics
_journal_page_first 88
_journal_paper_doi 10.1021/om7008759
_journal_volume 27
_journal_year 2008
_chemical_formula_moiety 'C14 H24 Cl2 N Ni O P'
_chemical_formula_sum 'C14 H24 Cl2 N Ni O P'
_chemical_formula_weight 382.92
_chemical_name_systematic
; 
 ? 
;
_space_group_IT_number 14
_symmetry_cell_setting monoclinic
_symmetry_space_group_name_Hall '-P 2yn'
_symmetry_space_group_name_H-M 'P 1 21/n 1'
_atom_sites_solution_hydrogens geom
_atom_sites_solution_primary direct
_atom_sites_solution_secondary difmap
_audit_creation_method SHELXL-97
_cell_angle_alpha 90.00
_cell_angle_beta 102.7270(12)
_cell_angle_gamma 90.00
_cell_formula_units_Z 4
_cell_length_a 8.8770(3)
_cell_length_b 17.1160(6)
_cell_length_c 12.0180(5)
_cell_measurement_reflns_used 4608
_cell_measurement_temperature 173(2)
_cell_measurement_theta_max 30.034
_cell_measurement_theta_min 0.998
_cell_volume 1781.14(11)
_computing_cell_refinement 'Denzo (Nonius B.V., 1998)'
_computing_data_collection 'Collect (Nonius B.V., 1998)'
_computing_data_reduction 'Denzo (Nonius B.V., 1998)'
_computing_molecular_graphics 'PLATON 98 (Spek, 1998)'
_computing_publication_material 'SHELXL-97 (Sheldrick, 1997)'
_computing_structure_refinement 'SHELXL-97 (Sheldrick, 1997)'
_computing_structure_solution 'SHELXS-97 (Sheldrick, 1997)'
_diffrn_ambient_temperature 173(2)
_diffrn_measured_fraction_theta_full 0.998
_diffrn_measured_fraction_theta_max 0.998
_diffrn_measurement_device_type KappaCCD
_diffrn_measurement_method '\p scans'
_diffrn_radiation_monochromator graphite
_diffrn_radiation_source 'fine-focus sealed tube'
_diffrn_radiation_type MoK\a
_diffrn_radiation_wavelength 0.71073
_diffrn_reflns_av_R_equivalents 0.0638
_diffrn_reflns_av_sigmaI/netI 0.1021
_diffrn_reflns_limit_h_max 11
_diffrn_reflns_limit_h_min -11
_diffrn_reflns_limit_k_max 20
_diffrn_reflns_limit_k_min -22
_diffrn_reflns_limit_l_max 15
_diffrn_reflns_limit_l_min -15
_diffrn_reflns_number 7317
_diffrn_reflns_theta_full 27.48
_diffrn_reflns_theta_max 27.48
_diffrn_reflns_theta_min 2.64
_exptl_absorpt_coefficient_mu 1.474
_exptl_absorpt_correction_type none
_exptl_crystal_colour orange
_exptl_crystal_density_diffrn 1.428
_exptl_crystal_density_method 'not measured'
_exptl_crystal_description prism
_exptl_crystal_F_000 800
_exptl_crystal_size_max 0.12
_exptl_crystal_size_mid 0.10
_exptl_crystal_size_min 0.08
_refine_diff_density_max 0.501
_refine_diff_density_min -0.479
_refine_diff_density_rms 0.094
_refine_ls_extinction_method none
_refine_ls_goodness_of_fit_ref 1.188
_refine_ls_hydrogen_treatment constr
_refine_ls_matrix_type full
_refine_ls_number_parameters 181
_refine_ls_number_reflns 4076
_refine_ls_number_restraints 0
_refine_ls_restrained_S_all 1.188
_refine_ls_R_factor_all 0.1207
_refine_ls_R_factor_gt 0.0825
_refine_ls_shift/su_max 0.000
_refine_ls_shift/su_mean 0.000
_refine_ls_structure_factor_coef Fsqd
_refine_ls_weighting_details 'calc w=1/[\s^2^(Fo^2^)+(0.0000P)^2^+3.5151P] where P=(Fo^2^+2Fc^2^)/3'
_refine_ls_weighting_scheme calc
_refine_ls_wR_factor_gt 0.1085
_refine_ls_wR_factor_ref 0.1169
_reflns_number_gt 3133
_reflns_number_total 4076
_reflns_threshold_expression >2sigma(I)
_cod_data_source_file om7008759-file002.cif
_cod_data_source_block shelxl
_cod_original_sg_symbol_H-M P21/n
_cod_database_code 4070619

loop_
_symmetry_equiv_pos_as_xyz
'x, y, z'
'-x+1/2, y+1/2, -z+1/2'
'-x, -y, -z'
'x-1/2, -y-1/2, z-1/2'

loop_
_atom_site_label
_atom_site_type_symbol
_atom_site_fract_x
_atom_site_fract_y
_atom_site_fract_z
_atom_site_U_iso_or_equiv
_atom_site_adp_type
_atom_site_occupancy
_atom_site_symmetry_multiplicity
_atom_site_calc_flag
Ni Ni 0.62815(6) 0.13330(3) 0.75762(5) 0.02024(16) Uani 1 1 d
Cl1 Cl 0.64642(13) 0.09525(7) 0.58479(10) 0.0331(3) Uani 1 1 d
Cl2 Cl 0.77838(12) 0.08739(7) 0.91756(9) 0.0287(3) Uani 1 1 d
P P 0.37607(11) 0.14780(6) 0.77438(9) 0.0183(2) Uani 1 1 d
O O 0.3132(3) 0.22681(16) 0.7042(3) 0.0239(7) Uani 1 1 d
N N 0.6592(4) 0.24919(19) 0.7526(3) 0.0192(8) Uani 1 1 d
C6 C 0.4034(5) 0.2608(3) 0.6290(4) 0.0247(10) Uani 1 1 d
H6A H 0.3404 0.3008 0.5802 0.030 Uiso 1 1 calc
H6B H 0.4291 0.2195 0.5785 0.030 Uiso 1 1 calc
C5 C 0.5503(5) 0.2978(3) 0.6941(3) 0.0212(9) Uani 1 1 d
C4 C 0.5725(5) 0.3773(3) 0.6954(4) 0.0258(10) Uani 1 1 d
H4 H 0.4950 0.4106 0.6531 0.031 Uiso 1 1 calc
C3 C 0.7079(5) 0.4087(3) 0.7586(4) 0.0301(11) Uani 1 1 d
H3 H 0.7240 0.4636 0.7609 0.036 Uiso 1 1 calc
C2 C 0.8187(5) 0.3594(3) 0.8177(4) 0.0267(10) Uani 1 1 d
H2 H 0.9129 0.3797 0.8616 0.032 Uiso 1 1 calc
C1 C 0.7917(4) 0.2806(3) 0.8127(4) 0.0239(10) Uani 1 1 d
H1 H 0.8695 0.2467 0.8531 0.029 Uiso 1 1 calc
C7 C 0.2426(5) 0.0690(3) 0.7053(4) 0.0258(10) Uani 1 1 d
C8 C 0.2330(5) 0.0761(3) 0.5772(4) 0.0330(11) Uani 1 1 d
H8A H 0.3361 0.0692 0.5618 0.050 Uiso 1 1 calc
H8B H 0.1933 0.1279 0.5508 0.050 Uiso 1 1 calc
H8C H 0.1635 0.0358 0.5367 0.050 Uiso 1 1 calc
C9 C 0.3159(6) -0.0098(3) 0.7474(5) 0.0406(13) Uani 1 1 d
H9A H 0.2366 -0.0506 0.7335 0.061 Uiso 1 1 calc
H9B H 0.3615 -0.0066 0.8293 0.061 Uiso 1 1 calc
H9C H 0.3966 -0.0225 0.7062 0.061 Uiso 1 1 calc
C10 C 0.0781(5) 0.0745(3) 0.7268(5) 0.0404(13) Uani 1 1 d
H10A H 0.0379 0.1274 0.7092 0.061 Uiso 1 1 calc
H10B H 0.0808 0.0626 0.8070 0.061 Uiso 1 1 calc
H10C H 0.0109 0.0369 0.6779 0.061 Uiso 1 1 calc
C11 C 0.3503(5) 0.1753(3) 0.9188(4) 0.0256(10) Uani 1 1 d
C12 C 0.3798(6) 0.1036(3) 0.9971(4) 0.0403(13) Uani 1 1 d
H12A H 0.4810 0.0814 0.9957 0.060 Uiso 1 1 calc
H12B H 0.2994 0.0644 0.9705 0.060 Uiso 1 1 calc
H12C H 0.3777 0.1192 1.0752 0.060 Uiso 1 1 calc
C13 C 0.4727(5) 0.2376(3) 0.9630(4) 0.0337(12) Uani 1 1 d
H13A H 0.4664 0.2531 1.0404 0.051 Uiso 1 1 calc
H13B H 0.4545 0.2832 0.9127 0.051 Uiso 1 1 calc
H13C H 0.5755 0.2162 0.9643 0.051 Uiso 1 1 calc
C14 C 0.1908(5) 0.2109(3) 0.9175(4) 0.0383(13) Uani 1 1 d
H14A H 0.1976 0.2442 0.9848 0.057 Uiso 1 1 calc
H14B H 0.1162 0.1689 0.9187 0.057 Uiso 1 1 calc
H14C H 0.1572 0.2423 0.8483 0.057 Uiso 1 1 calc

loop_
_atom_site_aniso_label
_atom_site_aniso_U_11
_atom_site_aniso_U_22
_atom_site_aniso_U_33
_atom_site_aniso_U_23
_atom_site_aniso_U_13
_atom_site_aniso_U_12
Ni 0.0172(3) 0.0201(3) 0.0230(3) 0.0008(3) 0.0036(2) 0.0018(2)
Cl1 0.0354(6) 0.0396(7) 0.0249(6) -0.0033(5) 0.0079(5) 0.0080(5)
Cl2 0.0296(6) 0.0280(6) 0.0248(6) 0.0007(5) -0.0023(5) 0.0037(5)
P 0.0156(5) 0.0193(6) 0.0196(6) 0.0006(4) 0.0028(4) 0.0001(4)
O 0.0157(14) 0.0215(16) 0.0341(18) 0.0070(14) 0.0049(12) 0.0028(12)
N 0.0176(17) 0.0211(19) 0.0186(19) 0.0011(15) 0.0036(14) 0.0008(15)
C6 0.023(2) 0.023(2) 0.025(3) 0.0073(19) -0.0033(18) -0.0012(19)
C5 0.021(2) 0.028(3) 0.016(2) 0.0027(18) 0.0063(17) 0.0006(19)
C4 0.031(2) 0.022(2) 0.025(3) 0.0052(19) 0.0071(19) 0.002(2)
C3 0.042(3) 0.020(2) 0.032(3) -0.003(2) 0.014(2) -0.010(2)
C2 0.024(2) 0.030(3) 0.026(2) -0.006(2) 0.0063(18) -0.013(2)
C1 0.017(2) 0.032(3) 0.022(2) 0.003(2) 0.0018(17) 0.0001(19)
C7 0.019(2) 0.023(2) 0.034(3) -0.005(2) 0.0031(19) -0.0078(19)
C8 0.033(3) 0.036(3) 0.029(3) -0.006(2) 0.003(2) -0.010(2)
C9 0.047(3) 0.021(3) 0.051(3) -0.003(2) 0.004(3) -0.003(2)
C10 0.022(2) 0.044(3) 0.055(3) -0.005(3) 0.010(2) -0.015(2)
C11 0.025(2) 0.031(3) 0.022(2) -0.005(2) 0.0088(18) -0.001(2)
C12 0.052(3) 0.049(3) 0.024(3) 0.009(2) 0.016(2) 0.000(3)
C13 0.030(3) 0.048(3) 0.023(3) -0.012(2) 0.005(2) -0.006(2)
C14 0.028(3) 0.045(3) 0.047(3) -0.008(3) 0.020(2) 0.001(2)

loop_
_atom_type_symbol
_atom_type_description
_atom_type_scat_dispersion_real
_atom_type_scat_dispersion_imag
_atom_type_scat_source
C C 0.0033 0.0016 'International Tables Vol C Tables 4.2.6.8 and 6.1.1.4'
H H 0.0000 0.0000 'International Tables Vol C Tables 4.2.6.8 and 6.1.1.4'
N N 0.0061 0.0033 'International Tables Vol C Tables 4.2.6.8 and 6.1.1.4'
O O 0.0106 0.0060 'International Tables Vol C Tables 4.2.6.8 and 6.1.1.4'
P P 0.1023 0.0942 'International Tables Vol C Tables 4.2.6.8 and 6.1.1.4'
Cl Cl 0.1484 0.1585 'International Tables Vol C Tables 4.2.6.8 and 6.1.1.4'
Ni Ni 0.3393 1.1124 'International Tables Vol C Tables 4.2.6.8 and 6.1.1.4'

loop_
_geom_angle_atom_site_label_1
_geom_angle_atom_site_label_2
_geom_angle_atom_site_label_3
_geom_angle
N Ni Cl1 102.93(10)
N Ni Cl2 108.35(10)
Cl1 Ni Cl2 123.47(5)
N Ni P 92.21(10)
Cl1 Ni P 112.74(4)
Cl2 Ni P 111.77(5)
O P C11 100.05(18)
O P C7 104.99(18)
C11 P C7 113.7(2)
O P Ni 105.87(11)
C11 P Ni 115.49(13)
C7 P Ni 114.66(14)
C6 O P 118.8(2)
C1 N C5 118.3(4)
C1 N Ni 119.2(3)
C5 N Ni 122.5(3)
O C6 C5 112.2(3)
O C6 H6A 109.2
C5 C6 H6A 109.2
O C6 H6B 109.2
C5 C6 H6B 109.2
H6A C6 H6B 107.9
N C5 C4 121.3(4)
N C5 C6 116.8(4)
C4 C5 C6 121.9(4)
C5 C4 C3 119.8(4)
C5 C4 H4 120.1
C3 C4 H4 120.1
C2 C3 C4 119.0(4)
C2 C3 H3 120.5
C4 C3 H3 120.5
C3 C2 C1 119.0(4)
C3 C2 H2 120.5
C1 C2 H2 120.5
N C1 C2 122.7(4)
N C1 H1 118.7
C2 C1 H1 118.7
C8 C7 C9 109.1(4)
C8 C7 C10 108.7(4)
C9 C7 C10 110.3(4)
C8 C7 P 106.3(3)
C9 C7 P 107.9(3)
C10 C7 P 114.4(3)
C7 C8 H8A 109.5
C7 C8 H8B 109.5
H8A C8 H8B 109.5
C7 C8 H8C 109.5
H8A C8 H8C 109.5
H8B C8 H8C 109.5
C7 C9 H9A 109.5
C7 C9 H9B 109.5
H9A C9 H9B 109.5
C7 C9 H9C 109.5
H9A C9 H9C 109.5
H9B C9 H9C 109.5
C7 C10 H10A 109.5
C7 C10 H10B 109.5
H10A C10 H10B 109.5
C7 C10 H10C 109.5
H10A C10 H10C 109.5
H10B C10 H10C 109.5
C13 C11 C12 109.4(4)
C13 C11 C14 108.0(4)
C12 C11 C14 110.8(4)
C13 C11 P 106.0(3)
C12 C11 P 109.3(3)
C14 C11 P 113.2(3)
C11 C12 H12A 109.5
C11 C12 H12B 109.5
H12A C12 H12B 109.5
C11 C12 H12C 109.5
H12A C12 H12C 109.5
H12B C12 H12C 109.5
C11 C13 H13A 109.5
C11 C13 H13B 109.5
H13A C13 H13B 109.5
C11 C13 H13C 109.5
H13A C13 H13C 109.5
H13B C13 H13C 109.5
C11 C14 H14A 109.5
C11 C14 H14B 109.5
H14A C14 H14B 109.5
C11 C14 H14C 109.5
H14A C14 H14C 109.5
H14B C14 H14C 109.5

loop_
_geom_bond_atom_site_label_1
_geom_bond_atom_site_label_2
_geom_bond_distance
Ni N 2.005(3)
Ni Cl1 2.2165(12)
Ni Cl2 2.2274(12)
Ni P 2.3040(11)
P O 1.626(3)
P C11 1.860(4)
P C7 1.865(4)
O C6 1.455(5)
N C1 1.349(5)
N C5 1.349(5)
C6 C5 1.505(6)
C6 H6A 0.9900
C6 H6B 0.9900
C5 C4 1.375(6)
C4 C3 1.381(6)
C4 H4 0.9500
C3 C2 1.369(6)
C3 H3 0.9500
C2 C1 1.369(6)
C2 H2 0.9500
C1 H1 0.9500
C7 C8 1.528(6)
C7 C9 1.535(6)
C7 C10 1.541(6)
C8 H8A 0.9800
C8 H8B 0.9800
C8 H8C 0.9800
C9 H9A 0.9800
C9 H9B 0.9800
C9 H9C 0.9800
C10 H10A 0.9800
C10 H10B 0.9800
C10 H10C 0.9800
C11 C13 1.531(6)
C11 C12 1.534(7)
C11 C14 1.538(6)
C12 H12A 0.9800
C12 H12B 0.9800
C12 H12C 0.9800
C13 H13A 0.9800
C13 H13B 0.9800
C13 H13C 0.9800
C14 H14A 0.9800
C14 H14B 0.9800
C14 H14C 0.9800

loop_
_geom_torsion_atom_site_label_1
_geom_torsion_atom_site_label_2
_geom_torsion_atom_site_label_3
_geom_torsion_atom_site_label_4
_geom_torsion
N Ni P O 32.01(15)
Cl1 Ni P O -72.99(13)
Cl2 Ni P O 142.78(12)
N Ni P C11 -77.66(19)
Cl1 Ni P C11 177.34(17)
Cl2 Ni P C11 33.11(17)
N Ni P C7 147.25(19)
Cl1 Ni P C7 42.24(17)
Cl2 Ni P C7 -101.99(16)
C11 P O C6 133.4(3)
C7 P O C6 -108.6(3)
Ni P O C6 13.1(3)
Cl1 Ni N C1 -108.8(3)
Cl2 Ni N C1 23.5(3)
P Ni N C1 137.3(3)
Cl1 Ni N C5 73.3(3)
Cl2 Ni N C5 -154.4(3)
P Ni N C5 -40.6(3)
P O C6 C5 -71.3(4)
C1 N C5 C4 -0.2(6)
Ni N C5 C4 177.7(3)
C1 N C5 C6 -179.5(4)
Ni N C5 C6 -1.5(5)
O C6 C5 N 67.9(5)
O C6 C5 C4 -111.3(4)
N C5 C4 C3 -0.7(7)
C6 C5 C4 C3 178.5(4)
C5 C4 C3 C2 0.8(7)
C4 C3 C2 C1 -0.1(7)
C5 N C1 C2 1.0(6)
Ni N C1 C2 -177.0(3)
C3 C2 C1 N -0.8(7)
O P C7 C8 49.9(3)
C11 P C7 C8 158.2(3)
Ni P C7 C8 -65.8(3)
O P C7 C9 166.8(3)
C11 P C7 C9 -84.9(4)
Ni P C7 C9 51.0(4)
O P C7 C10 -70.0(4)
C11 P C7 C10 38.3(4)
Ni P C7 C10 174.2(3)
O P C11 C13 -70.8(3)
C7 P C11 C13 177.8(3)
Ni P C11 C13 42.3(3)
O P C11 C12 171.4(3)
C7 P C11 C12 60.0(4)
Ni P C11 C12 -75.5(3)
O P C11 C14 47.4(4)
C7 P C11 C14 -64.0(4)
Ni P C11 C14 160.4(3)
